data_5000228
loop_
_publ_author_name
'Dai, Y - S'
'Hughes, J M'
'Moore, P B'

_publ_section_title
;
The crystal structures of mimetite and clinomimetite, Pb5 (As O4)3 Cl
;
_journal_name_full 'Canadian Mineralogist'
_journal_page_first 369
_journal_page_last 376
_journal_volume 29
_journal_year 1991
_chemical_formula_sum 'As3 Cl O12 Pb5'
_chemical_name_mineral Mimetite
_chemical_name_systematic 'Pentalead tris(arsenate) chloride'
_space_group_IT_number 176
_symmetry_cell_setting hexagonal
_symmetry_Int_Tables_number 176
_symmetry_space_group_name_Hall '-P 6c'
_symmetry_space_group_name_H-M 'P 63/m'
_cell_angle_alpha 90
_cell_angle_beta 90
_cell_angle_gamma 120
_cell_formula_units_Z 2
_cell_length_a 10.211(1)
_cell_length_b 10.211(1)
_cell_length_c 7.4185(40)
_cell_volume 669.9
_exptl_crystal_density_meas 7.28
_refine_ls_R_factor_all 0.031
_cod_database_code 5000228

loop_
_symmetry_equiv_pos_as_xyz
x,y,z
-y,x-y,z
y-x,-x,z
-x,-y,1/2+z
y,y-x,1/2+z
x-y,x,1/2+z
-x,-y,-z
y,y-x,-z
x-y,x,-z
x,y,1/2-z
-y,x-y,1/2-z
y-x,-x,1/2-z

loop_
_atom_site_label
_atom_site_type_symbol
_atom_site_symmetry_multiplicity
_atom_site_Wyckoff_symbol
_atom_site_fract_x
_atom_site_fract_y
_atom_site_fract_z
_atom_site_occupancy
_atom_site_attached_hydrogens
_atom_site_calc_flag
Pb1 Pb2+ 4 f 0.3333 0.6667 0.5070(2) 1. 0 d
Pb2 Pb2+ 6 h 0.00450(9) 0.25102(9) 0.25 1. 0 d
As1 As5+ 6 h 0.3843(23) 0.4095(2) 0.25 1. 0 d
O1 O2- 6 h 0.494(2) 0.322(2) 0.25 1. 0 d
O2 O2- 6 h 0.485(2) 0.598(2) 0.25 1. 0 d
O3 O2- 12 i 0.268(2) 0.358(2) 0.075(2) 1. 0 d
Cl1 Cl1- 2 b 0. 0. 0. 1. 0 d

loop_
_atom_type_symbol
_atom_type_oxidation_number
Pb2+ 2.000
As5+ 5.000
O2- -2.000
Cl1- -1.000
